data_4069597
loop_
_publ_author_name
'Ren, Shikuo'
'Chan, Hoi-Shan'
'Xie, Zuowei'

_publ_section_title
;
 Reaction of Zirconocene&#x2212;Carboryne Precursor with Alkynes: An
 Efficient Route to Zirconacyclopentenes Incorporating a Carboranyl Unit
;
_journal_issue 14
_journal_name_full Organometallics
_journal_page_first 4106
_journal_paper_doi 10.1021/om9002973
_journal_volume 28
_journal_year 2009
_chemical_formula_sum 'C24 H34 B10 Zr'
_chemical_formula_weight 521.83
_chemical_name_systematic
; 
 ? 
;
_space_group_IT_number 85
_symmetry_cell_setting tetragonal
_symmetry_space_group_name_Hall '-P 4a'
_symmetry_space_group_name_H-M 'P 4/n :2'
_atom_sites_solution_hydrogens geom
_atom_sites_solution_primary direct
_atom_sites_solution_secondary difmap
_audit_creation_method SHELXL-97
_cell_angle_alpha 90.00
_cell_angle_beta 90.00
_cell_angle_gamma 90.00
_cell_formula_units_Z 8
_cell_length_a 23.0442(4)
_cell_length_b 23.0442(4)
_cell_length_c 10.4264(4)
_cell_measurement_temperature 296(2)
_cell_volume 5536.8(3)
_computing_cell_refinement 'BRUKER APEXII CCD DIFFRACTOMETER'
_computing_data_collection 'BRUKER APEXII CCD DIFFRACTOMETER'
_computing_data_reduction 'BRUKER APEXII CCD DIFFRACTOMETER'
_computing_molecular_graphics 'SIEMENS SHELXTL'
_computing_publication_material 'SIEMENS SHELXTL'
_computing_structure_refinement 'SHELXL-97 (Sheldrick, 1997)'
_computing_structure_solution 'SHELXS-97 (Sheldrick, 1990)'
_diffrn_ambient_temperature 296(2)
_diffrn_measured_fraction_theta_full 0.998
_diffrn_measured_fraction_theta_max 0.998
_diffrn_measurement_device_type 'BRUKER APEXII CCD DIFFRACTOMETER'
_diffrn_measurement_method 'OMEGA SCAN'
_diffrn_radiation_monochromator graphite
_diffrn_radiation_source 'fine-focus sealed tube'
_diffrn_radiation_type MoK\a
_diffrn_radiation_wavelength 0.71073
_diffrn_reflns_av_R_equivalents 0.0240
_diffrn_reflns_av_sigmaI/netI 0.0110
_diffrn_reflns_limit_h_max 27
_diffrn_reflns_limit_h_min -27
_diffrn_reflns_limit_k_max 27
_diffrn_reflns_limit_k_min -27
_diffrn_reflns_limit_l_max 7
_diffrn_reflns_limit_l_min -12
_diffrn_reflns_number 64736
_diffrn_reflns_theta_full 25.00
_diffrn_reflns_theta_max 25.00
_diffrn_reflns_theta_min 1.95
_exptl_absorpt_coefficient_mu 0.409
_exptl_absorpt_correction_T_max 1.0000
_exptl_absorpt_correction_T_min 0.873612
_exptl_absorpt_correction_type multi-scan
_exptl_crystal_colour red
_exptl_crystal_density_diffrn 1.252
_exptl_crystal_density_method 'not measured'
_exptl_crystal_description block
_exptl_crystal_F_000 2144
_exptl_crystal_size_max 0.50
_exptl_crystal_size_mid 0.40
_exptl_crystal_size_min 0.30
_refine_diff_density_max 1.521
_refine_diff_density_min -0.412
_refine_diff_density_rms 0.093
_refine_ls_extinction_method none
_refine_ls_goodness_of_fit_ref 1.184
_refine_ls_hydrogen_treatment riding
_refine_ls_matrix_type full
_refine_ls_number_parameters 316
_refine_ls_number_reflns 4869
_refine_ls_number_restraints 0
_refine_ls_restrained_S_all 1.184
_refine_ls_R_factor_all 0.0621
_refine_ls_R_factor_gt 0.0526
_refine_ls_shift/su_max 0.002
_refine_ls_shift/su_mean 0.000
_refine_ls_structure_factor_coef Fsqd
_refine_ls_weighting_details 'calc w=1/[\s^2^(Fo^2^)+(0.0634P)^2^+17.2292P] where P=(Fo^2^+2Fc^2^)/3'
_refine_ls_weighting_scheme calc
_refine_ls_wR_factor_gt 0.1552
_refine_ls_wR_factor_ref 0.1683
_reflns_number_gt 4249
_reflns_number_total 4869
_reflns_threshold_expression >2sigma(I)
_cod_data_source_file om9002973_si_001.cif
_cod_data_source_block 5c
_cod_depositor_comments
;
The following automatic conversions were performed:

'_symmetry_cell_setting' value 'Tetragonal' changed to 'tetragonal'
according to /home/saulius/struct/CIF-dictionaries/cif_core.dic
dictionary named 'cif_core.dic' version 2.4.2 from
2011-04-26.

'_exptl_absorpt_correction_type' value 'Multiscan'
changed to 'multi-scan' according to
/home/saulius/struct/CIF-dictionaries/cif_core.dic dictionary named
'cif_core.dic' version 2.4.2 from 2011-04-26.

Automatic conversion script
Id: cif_fix_values 1715 2011-07-08 13:25:40Z adriana 
;
_cod_original_sg_symbol_H-M P4/n
_cod_database_code 4069597

loop_
_symmetry_equiv_pos_as_xyz
'x, y, z'
'-x+1/2, -y+1/2, z'
'-y+1/2, x, z'
'y, -x+1/2, z'
'-x, -y, -z'
'x-1/2, y-1/2, -z'
'y-1/2, -x, -z'
'-y, x-1/2, -z'

loop_
_atom_site_label
_atom_site_type_symbol
_atom_site_fract_x
_atom_site_fract_y
_atom_site_fract_z
_atom_site_U_iso_or_equiv
_atom_site_adp_type
_atom_site_occupancy
_atom_site_symmetry_multiplicity
_atom_site_calc_flag
_atom_site_refinement_flags
Zr1 Zr 0.126916(16) 0.597262(18) 0.30566(4) 0.03153(18) Uani 1 1 d .
C1 C 0.14101(17) 0.51853(17) 0.0368(4) 0.0333(9) Uani 1 1 d .
C2 C 0.12880(16) 0.58854(17) 0.0787(4) 0.0300(9) Uani 1 1 d .
C11 C 0.14697(17) 0.47841(18) 0.1517(4) 0.0338(9) Uani 1 1 d .
C12 C 0.1535(2) 0.41424(19) 0.1194(5) 0.0434(11) Uani 1 1 d .
H12A H 0.1789 0.3962 0.1818 0.052 Uiso 1 1 calc R
H12B H 0.1715 0.4105 0.0357 0.052 Uiso 1 1 calc R
C13 C 0.0952(2) 0.3819(2) 0.1182(6) 0.0592(14) Uani 1 1 d .
H13A H 0.0789 0.3825 0.2040 0.071 Uiso 1 1 calc R
H13B H 0.0685 0.4022 0.0619 0.071 Uiso 1 1 calc R
C14 C 0.1005(3) 0.3189(3) 0.0738(8) 0.080(2) Uani 1 1 d .
H14A H 0.1282 0.2992 0.1286 0.096 Uiso 1 1 calc R
H14B H 0.0632 0.3000 0.0848 0.096 Uiso 1 1 calc R
C15 C 0.1195(4) 0.3117(3) -0.0642(9) 0.106(3) Uani 1 1 d .
H15A H 0.1220 0.2712 -0.0845 0.159 Uiso 1 1 calc R
H15B H 0.1568 0.3295 -0.0760 0.159 Uiso 1 1 calc R
H15C H 0.0917 0.3299 -0.1197 0.159 Uiso 1 1 calc R
C16 C 0.14549(18) 0.50074(19) 0.2693(4) 0.0357(9) Uani 1 1 d .
C17 C 0.1559(2) 0.46196(19) 0.3826(4) 0.0398(10) Uani 1 1 d .
C18 C 0.1107(2) 0.4362(2) 0.4506(5) 0.0520(13) Uani 1 1 d .
H18A H 0.0726 0.4421 0.4240 0.062 Uiso 1 1 calc R
C19 C 0.1216(3) 0.4020(3) 0.5577(6) 0.0711(18) Uani 1 1 d .
H19A H 0.0909 0.3846 0.6010 0.085 Uiso 1 1 calc R
C20 C 0.1770(4) 0.3936(3) 0.5999(7) 0.082(2) Uani 1 1 d .
H20A H 0.1838 0.3714 0.6729 0.098 Uiso 1 1 calc R
C21 C 0.2228(3) 0.4179(3) 0.5346(7) 0.080(2) Uani 1 1 d .
H21A H 0.2606 0.4116 0.5626 0.096 Uiso 1 1 calc R
C22 C 0.2126(2) 0.4520(2) 0.4264(6) 0.0602(14) Uani 1 1 d .
H22A H 0.2437 0.4683 0.3827 0.072 Uiso 1 1 calc R
C23 C 0.0521(2) 0.6294(2) 0.4682(5) 0.0512(13) Uani 1 1 d .
H23A H 0.0604 0.6496 0.5488 0.061 Uiso 1 1 calc R
C24 C 0.0375(2) 0.6563(2) 0.3514(6) 0.0509(13) Uani 1 1 d .
H24A H 0.0330 0.6981 0.3371 0.061 Uiso 1 1 calc R
C25 C 0.02035(19) 0.6115(2) 0.2660(5) 0.0455(11) Uani 1 1 d .
H25A H 0.0021 0.6171 0.1820 0.055 Uiso 1 1 calc R
C26 C 0.02562(18) 0.5583(2) 0.3311(5) 0.0433(11) Uani 1 1 d .
H26A H 0.0118 0.5206 0.2999 0.052 Uiso 1 1 calc R
C27 C 0.0456(2) 0.5699(2) 0.4545(5) 0.0483(12) Uani 1 1 d .
H27A H 0.0484 0.5414 0.5242 0.058 Uiso 1 1 calc R
C28 C 0.1827(2) 0.6556(3) 0.4693(5) 0.0549(14) Uani 1 1 d .
H28A H 0.1666 0.6727 0.5476 0.066 Uiso 1 1 calc R
C29 C 0.1899(2) 0.6841(2) 0.3525(5) 0.0488(12) Uani 1 1 d .
H29A H 0.1796 0.7246 0.3352 0.059 Uiso 1 1 calc R
C30 C 0.22240(19) 0.6480(2) 0.2708(5) 0.0429(11) Uani 1 1 d .
H30A H 0.2388 0.6591 0.1876 0.051 Uiso 1 1 calc R
C31 C 0.23428(18) 0.5966(2) 0.3375(5) 0.0441(11) Uani 1 1 d .
H31A H 0.2608 0.5659 0.3092 0.053 Uiso 1 1 calc R
C32 C 0.2094(2) 0.6012(3) 0.4602(5) 0.0505(13) Uani 1 1 d .
H32A H 0.2157 0.5743 0.5316 0.061 Uiso 1 1 calc R
B3 B 0.1957(2) 0.5681(2) 0.0178(5) 0.0393(11) Uani 1 1 d .
H3 H 0.2356 0.5683 0.0758 0.047 Uiso 1 1 calc R
B4 B 0.1827(3) 0.5138(2) -0.0999(5) 0.0446(13) Uani 1 1 d .
H4 H 0.2142 0.4790 -0.1191 0.054 Uiso 1 1 calc R
B5 B 0.1070(2) 0.5007(2) -0.1050(5) 0.0429(12) Uani 1 1 d .
H5 H 0.0894 0.4574 -0.1272 0.052 Uiso 1 1 calc R
B6 B 0.0739(2) 0.5470(2) 0.0093(5) 0.0364(11) Uani 1 1 d .
H6 H 0.0347 0.5338 0.0617 0.044 Uiso 1 1 calc R
B7 B 0.1615(3) 0.6327(2) -0.0330(5) 0.0426(12) Uani 1 1 d .
H7 H 0.1792 0.6757 -0.0095 0.051 Uiso 1 1 calc R
B8 B 0.1953(3) 0.5867(3) -0.1469(6) 0.0499(14) Uani 1 1 d .
H8 H 0.2352 0.5997 -0.1972 0.060 Uiso 1 1 calc R
B9 B 0.1396(3) 0.5453(2) -0.2240(5) 0.0498(14) Uani 1 1 d .
H9 H 0.1431 0.5316 -0.3248 0.060 Uiso 1 1 calc R
B10 B 0.0725(3) 0.5651(2) -0.1556(5) 0.0472(13) Uani 1 1 d .
H10 H 0.0321 0.5641 -0.2116 0.057 Uiso 1 1 calc R
B11 B 0.0865(2) 0.6197(2) -0.0374(5) 0.0418(12) Uani 1 1 d .
H11 H 0.0552 0.6544 -0.0163 0.050 Uiso 1 1 calc R
B12 B 0.1270(3) 0.6179(3) -0.1818(5) 0.0511(15) Uani 1 1 d .
H12 H 0.1222 0.6514 -0.2560 0.061 Uiso 1 1 calc R

loop_
_atom_site_aniso_label
_atom_site_aniso_U_11
_atom_site_aniso_U_22
_atom_site_aniso_U_33
_atom_site_aniso_U_23
_atom_site_aniso_U_13
_atom_site_aniso_U_12
Zr1 0.0278(2) 0.0401(3) 0.0267(3) -0.00334(16) 0.00082(15) -0.00152(15)
C1 0.037(2) 0.031(2) 0.032(2) -0.0033(17) 0.0024(17) 0.0006(17)
C2 0.031(2) 0.0306(19) 0.028(2) 0.0000(17) 0.0005(16) -0.0022(15)
C11 0.032(2) 0.033(2) 0.036(2) 0.0052(18) 0.0043(18) 0.0018(16)
C12 0.046(3) 0.037(2) 0.047(3) 0.003(2) 0.005(2) 0.0045(19)
C13 0.063(3) 0.045(3) 0.069(4) 0.000(3) 0.007(3) -0.008(2)
C14 0.089(5) 0.047(3) 0.103(6) -0.001(3) 0.004(4) -0.015(3)
C15 0.125(7) 0.074(5) 0.120(7) -0.039(5) 0.011(6) -0.010(4)
C16 0.036(2) 0.037(2) 0.034(2) 0.0070(19) 0.0023(18) 0.0032(17)
C17 0.050(3) 0.040(2) 0.030(2) 0.0071(19) 0.004(2) 0.0026(19)
C18 0.052(3) 0.049(3) 0.055(3) 0.011(2) 0.016(2) 0.004(2)
C19 0.092(5) 0.061(3) 0.061(4) 0.025(3) 0.030(3) 0.011(3)
C20 0.113(6) 0.076(4) 0.056(4) 0.032(3) 0.005(4) 0.024(4)
C21 0.080(4) 0.083(4) 0.076(5) 0.029(4) -0.024(4) 0.014(4)
C22 0.051(3) 0.065(3) 0.064(4) 0.023(3) -0.006(3) 0.005(3)
C23 0.039(2) 0.074(3) 0.040(3) -0.016(3) 0.010(2) -0.004(2)
C24 0.041(3) 0.041(2) 0.070(4) -0.004(2) 0.016(2) 0.005(2)
C25 0.030(2) 0.065(3) 0.042(3) -0.001(2) -0.001(2) 0.006(2)
C26 0.029(2) 0.049(3) 0.051(3) -0.007(2) 0.005(2) -0.0057(19)
C27 0.042(2) 0.066(3) 0.038(3) 0.005(2) 0.012(2) -0.002(2)
C28 0.040(3) 0.085(4) 0.039(3) -0.025(3) -0.006(2) -0.006(2)
C29 0.041(2) 0.047(3) 0.059(3) -0.012(2) -0.012(2) -0.006(2)
C30 0.035(2) 0.054(3) 0.040(3) 0.002(2) -0.0007(19) -0.012(2)
C31 0.027(2) 0.055(3) 0.051(3) -0.003(2) -0.0034(19) -0.0062(19)
C32 0.039(2) 0.078(4) 0.035(3) 0.007(2) -0.014(2) -0.012(2)
B3 0.042(3) 0.041(3) 0.035(3) -0.003(2) 0.011(2) -0.002(2)
B4 0.058(3) 0.043(3) 0.033(3) -0.002(2) 0.014(2) 0.003(2)
B5 0.057(3) 0.041(3) 0.031(3) -0.005(2) -0.003(2) 0.002(2)
B6 0.043(3) 0.035(2) 0.031(3) -0.001(2) -0.005(2) 0.001(2)
B7 0.060(3) 0.036(3) 0.032(3) 0.004(2) 0.007(2) -0.008(2)
B8 0.067(4) 0.050(3) 0.032(3) 0.001(2) 0.014(3) -0.007(3)
B9 0.081(4) 0.043(3) 0.026(3) -0.001(2) 0.004(3) 0.000(3)
B10 0.062(3) 0.046(3) 0.034(3) -0.001(2) -0.010(3) 0.005(3)
B11 0.058(3) 0.038(3) 0.030(3) 0.002(2) -0.007(2) 0.006(2)
B12 0.085(5) 0.042(3) 0.027(3) 0.003(2) -0.002(3) 0.002(3)

loop_
_atom_type_symbol
_atom_type_description
_atom_type_scat_dispersion_real
_atom_type_scat_dispersion_imag
_atom_type_scat_source
C C 0.0033 0.0016 'International Tables Vol C Tables 4.2.6.8 and 6.1.1.4'
H H 0.0000 0.0000 'International Tables Vol C Tables 4.2.6.8 and 6.1.1.4'
B B 0.0013 0.0007 'International Tables Vol C Tables 4.2.6.8 and 6.1.1.4'
Zr Zr -2.9673 0.5597 'International Tables Vol C Tables 4.2.6.8 and 6.1.1.4'

loop_
_geom_angle_atom_site_label_1
_geom_angle_atom_site_label_2
_geom_angle_atom_site_label_3
_geom_angle
C16 Zr1 C2 75.55(15)
C16 Zr1 C32 89.99(17)
C2 Zr1 C32 129.28(15)
C16 Zr1 C31 80.26(16)
C2 Zr1 C31 96.53(15)
C32 Zr1 C31 32.76(16)
C16 Zr1 C25 106.34(16)
C2 Zr1 C25 82.24(15)
C32 Zr1 C25 147.86(17)
C31 Zr1 C25 172.63(17)
C16 Zr1 C27 89.85(16)
C2 Zr1 C27 127.42(15)
C32 Zr1 C27 100.25(17)
C31 Zr1 C27 130.92(17)
C25 Zr1 C27 53.54(17)
C16 Zr1 C24 135.07(16)
C2 Zr1 C24 104.46(17)
C32 Zr1 C24 118.83(19)
C31 Zr1 C24 142.22(17)
C25 Zr1 C24 32.82(17)
C27 Zr1 C24 53.71(17)
C16 Zr1 C26 81.04(15)
C2 Zr1 C26 95.27(15)
C32 Zr1 C26 130.70(17)
C31 Zr1 C26 154.62(16)
C25 Zr1 C26 32.50(16)
C27 Zr1 C26 32.17(16)
C24 Zr1 C26 54.05(16)
C16 Zr1 C30 105.24(16)
C2 Zr1 C30 83.07(14)
C32 Zr1 C30 53.88(16)
C31 Zr1 C30 32.45(16)
C25 Zr1 C30 140.36(16)
C27 Zr1 C30 149.00(17)
C24 Zr1 C30 119.49(16)
C26 Zr1 C30 172.77(16)
C16 Zr1 C29 133.92(16)
C2 Zr1 C29 104.46(16)
C32 Zr1 C29 53.61(18)
C31 Zr1 C29 53.73(16)
C25 Zr1 C29 119.45(17)
C27 Zr1 C29 120.61(18)
C24 Zr1 C29 90.33(16)
C26 Zr1 C29 142.93(16)
C30 Zr1 C29 32.43(16)
C16 Zr1 C28 122.15(18)
C2 Zr1 C28 135.17(16)
C32 Zr1 C28 32.37(18)
C31 Zr1 C28 53.75(17)
C25 Zr1 C28 122.68(17)
C27 Zr1 C28 95.51(17)
C24 Zr1 C28 90.07(18)
C26 Zr1 C28 126.28(16)
C30 Zr1 C28 53.51(17)
C29 Zr1 C28 32.08(18)
C16 Zr1 C23 121.39(17)
C2 Zr1 C23 134.82(16)
C32 Zr1 C23 94.36(17)
C31 Zr1 C23 126.09(17)
C25 Zr1 C23 53.50(17)
C27 Zr1 C23 31.92(17)
C24 Zr1 C23 32.41(18)
C26 Zr1 C23 53.19(16)
C30 Zr1 C23 123.86(16)
C29 Zr1 C23 91.77(17)
C28 Zr1 C23 74.86(17)
C11 C1 C2 113.0(3)
C11 C1 B6 116.7(3)
C2 C1 B6 61.7(2)
C11 C1 B3 115.5(4)
C2 C1 B3 61.1(2)
B6 C1 B3 113.0(3)
C11 C1 B4 124.3(3)
C2 C1 B4 111.5(3)
B6 C1 B4 113.0(4)
B3 C1 B4 62.4(3)
C11 C1 B5 124.9(3)
C2 C1 B5 111.8(3)
B6 C1 B5 62.2(3)
B3 C1 B5 113.3(4)
B4 C1 B5 61.9(3)
C1 C2 B11 108.2(3)
C1 C2 B7 108.4(3)
B11 C2 B7 61.5(3)
C1 C2 B3 60.0(3)
B11 C2 B3 111.2(4)
B7 C2 B3 61.5(3)
C1 C2 B6 59.4(2)
B11 C2 B6 61.5(3)
B7 C2 B6 111.2(3)
B3 C2 B6 110.2(3)
C1 C2 Zr1 109.9(2)
B11 C2 Zr1 131.2(3)
B7 C2 Zr1 129.2(3)
B3 C2 Zr1 113.8(3)
B6 C2 Zr1 116.5(3)
C16 C11 C1 119.3(4)
C16 C11 C12 125.6(4)
C1 C11 C12 115.1(4)
C11 C12 C13 112.7(4)
C14 C13 C12 113.1(5)
C15 C14 C13 114.5(6)
C11 C16 C17 119.4(4)
C11 C16 Zr1 122.1(3)
C17 C16 Zr1 118.5(3)
C18 C17 C22 117.5(4)
C18 C17 C16 122.3(4)
C22 C17 C16 120.2(4)
C19 C18 C17 121.0(5)
C20 C19 C18 120.6(6)
C19 C20 C21 120.0(6)
C20 C21 C22 120.0(6)
C21 C22 C17 120.8(5)
C27 C23 C24 108.8(5)
C27 C23 Zr1 73.4(3)
C24 C23 Zr1 73.2(3)
C23 C24 C25 106.7(4)
C23 C24 Zr1 74.3(3)
C25 C24 Zr1 73.5(3)
C26 C25 C24 107.9(5)
C26 C25 Zr1 73.9(3)
C24 C25 Zr1 73.7(3)
C27 C26 C25 107.9(4)
C27 C26 Zr1 73.8(3)
C25 C26 Zr1 73.6(3)
C23 C27 C26 108.7(5)
C23 C27 Zr1 74.7(3)
C26 C27 Zr1 74.0(3)
C29 C28 C32 108.1(5)
C29 C28 Zr1 73.8(3)
C32 C28 Zr1 72.6(3)
C28 C29 C30 108.3(5)
C28 C29 Zr1 74.1(3)
C30 C29 Zr1 73.7(3)
C31 C30 C29 107.7(5)
C31 C30 Zr1 72.9(2)
C29 C30 Zr1 73.9(3)
C30 C31 C32 107.9(5)
C30 C31 Zr1 74.6(3)
C32 C31 Zr1 73.5(2)
C28 C32 C31 108.0(5)
C28 C32 Zr1 75.1(3)
C31 C32 Zr1 73.7(3)
C1 B3 C2 58.9(2)
C1 B3 B7 105.5(4)
C2 B3 B7 58.9(3)
C1 B3 B8 105.6(4)
C2 B3 B8 106.5(4)
B7 B3 B8 60.1(3)
C1 B3 B4 59.1(3)
C2 B3 B4 107.1(4)
B7 B3 B4 108.1(4)
B8 B3 B4 60.0(3)
C1 B4 B5 59.1(3)
C1 B4 B8 105.1(4)
B5 B4 B8 108.3(4)
C1 B4 B3 58.6(3)
B5 B4 B3 107.9(4)
B8 B4 B3 59.8(3)
C1 B4 B9 105.3(4)
B5 B4 B9 60.0(3)
B8 B4 B9 60.4(3)
B3 B4 B9 107.9(4)
C1 B5 B10 105.1(4)
C1 B5 B4 59.0(3)
B10 B5 B4 108.0(4)
C1 B5 B6 58.3(3)
B10 B5 B6 60.0(3)
B4 B5 B6 107.5(4)
C1 B5 B9 105.5(4)
B10 B5 B9 59.7(3)
B4 B5 B9 60.4(3)
B6 B5 B9 107.6(4)
C1 B6 C2 58.9(2)
C1 B6 B11 105.2(4)
C2 B6 B11 58.4(3)
C1 B6 B10 105.8(4)
C2 B6 B10 106.7(4)
B11 B6 B10 60.8(3)
C1 B6 B5 59.4(3)
C2 B6 B5 107.4(4)
B11 B6 B5 108.4(4)
B10 B6 B5 59.8(3)
C2 B7 B11 59.0(3)
C2 B7 B3 59.6(3)
B11 B7 B3 107.7(4)
C2 B7 B8 107.0(4)
B11 B7 B8 108.3(4)
B3 B7 B8 60.1(3)
C2 B7 B12 106.4(4)
B11 B7 B12 60.2(3)
B3 B7 B12 107.5(4)
B8 B7 B12 59.8(3)
B12 B8 B3 107.7(4)
B12 B8 B7 60.3(3)
B3 B8 B7 59.8(3)
B12 B8 B4 107.2(4)
B3 B8 B4 60.2(3)
B7 B8 B4 108.0(4)
B12 B8 B9 59.0(3)
B3 B8 B9 108.1(4)
B7 B8 B9 107.7(4)
B4 B8 B9 60.1(3)
B12 B9 B10 60.5(3)
B12 B9 B5 107.8(4)
B10 B9 B5 59.7(3)
B12 B9 B4 107.3(4)
B10 B9 B4 107.4(4)
B5 B9 B4 59.6(3)
B12 B9 B8 59.8(3)
B10 B9 B8 108.0(4)
B5 B9 B8 107.3(4)
B4 B9 B8 59.5(3)
B9 B10 B5 60.6(3)
B9 B10 B6 108.4(4)
B5 B10 B6 60.2(3)
B9 B10 B12 59.5(3)
B5 B10 B12 107.7(4)
B6 B10 B12 107.3(4)
B9 B10 B11 107.6(4)
B5 B10 B11 107.7(4)
B6 B10 B11 59.5(3)
B12 B10 B11 59.7(3)
C2 B11 B7 59.5(3)
C2 B11 B6 60.1(3)
B7 B11 B6 108.4(4)
C2 B11 B12 106.9(4)
B7 B11 B12 60.5(3)
B6 B11 B12 107.3(4)
C2 B11 B10 107.2(4)
B7 B11 B10 108.4(4)
B6 B11 B10 59.6(3)
B12 B11 B10 59.6(3)
B9 B12 B8 61.1(4)
B9 B12 B10 60.1(3)
B8 B12 B10 108.7(4)
B9 B12 B11 108.8(4)
B8 B12 B11 107.7(4)
B10 B12 B11 60.7(3)
B9 B12 B7 109.2(4)
B8 B12 B7 60.0(3)
B10 B12 B7 108.4(4)
B11 B12 B7 59.3(3)

loop_
_geom_bond_atom_site_label_1
_geom_bond_atom_site_label_2
_geom_bond_distance
Zr1 C16 2.296(4)
Zr1 C2 2.376(4)
Zr1 C32 2.493(4)
Zr1 C31 2.496(4)
Zr1 C25 2.512(4)
Zr1 C27 2.513(5)
Zr1 C24 2.514(5)
Zr1 C26 2.515(4)
Zr1 C30 2.518(4)
Zr1 C29 2.521(5)
Zr1 C28 2.525(5)
Zr1 C23 2.528(5)
C1 C11 1.519(6)
C1 C2 1.695(5)
C1 B6 1.704(6)
C1 B3 1.713(6)
C1 B4 1.722(7)
C1 B5 1.724(7)
C2 B11 1.711(6)
C2 B7 1.720(6)
C2 B3 1.733(6)
C2 B6 1.743(6)
C11 C16 1.330(6)
C11 C12 1.524(6)
C12 C13 1.536(7)
C13 C14 1.529(8)
C14 C15 1.513(11)
C16 C17 1.501(6)
C17 C18 1.393(7)
C17 C22 1.402(7)
C18 C19 1.391(8)
C19 C20 1.364(10)
C20 C21 1.376(10)
C21 C22 1.395(8)
C23 C27 1.386(7)
C23 C24 1.407(8)
C24 C25 1.420(7)
C25 C26 1.407(7)
C26 C27 1.393(7)
C28 C29 1.394(8)
C28 C32 1.399(8)
C29 C30 1.407(7)
C30 C31 1.401(7)
C31 C32 1.407(7)
B3 B7 1.765(7)
B3 B8 1.770(8)
B3 B4 1.779(7)
B4 B5 1.772(8)
B4 B8 1.775(8)
B4 B9 1.786(8)
B5 B10 1.764(8)
B5 B6 1.772(7)
B5 B9 1.779(8)
B6 B11 1.767(7)
B6 B10 1.769(8)
B7 B11 1.755(8)
B7 B8 1.771(8)
B7 B12 1.776(8)
B8 B12 1.767(9)
B8 B9 1.790(9)
B9 B12 1.753(8)
B9 B10 1.763(9)
B10 B12 1.770(9)
B10 B11 1.790(8)
B11 B12 1.772(8)
